data_4127906
loop_
_publ_author_name
'Wu, Lianqian'
'Wang, Fei'
'Chen, Pinhong'
'Liu, Guosheng'

_publ_section_title
;
 Enantioselective Construction of Quaternary All-Carbon Centers via
 Copper-Catalyzed Arylation of Tertiary Carbon-Centered Radicals.
;
_journal_issue 5
_journal_name_full 'Journal of the American Chemical Society'
_journal_page_first 1887
_journal_page_last 1892
_journal_paper_doi 10.1021/jacs.8b13052
_journal_volume 141
_journal_year 2019
_chemical_absolute_configuration rmad
_chemical_formula_moiety 'C22 H17 Br F3 N O'
_chemical_formula_sum 'C22 H17 Br F3 N O'
_chemical_formula_weight 448.27
_space_group_crystal_system triclinic
_space_group_IT_number 1
_space_group_name_Hall 'P 1'
_space_group_name_H-M_alt 'P 1'
_symmetry_space_group_name_Hall 'P 1'
_symmetry_space_group_name_H-M 'P 1'
_atom_sites_solution_hydrogens geom
_atom_sites_solution_primary dual
_audit_creation_date 2018-03-06
_audit_creation_method
;
Olex2 1.2
(compiled 2017.08.10 svn.r3458 for OlexSys, GUI svn.r5381)
;
_cell_angle_alpha 107.9390(10)
_cell_angle_beta 92.9350(10)
_cell_angle_gamma 116.2110(10)
_cell_formula_units_Z 2
_cell_length_a 10.0143(3)
_cell_length_b 10.1957(3)
_cell_length_c 11.7671(3)
_cell_measurement_reflns_used 9901
_cell_measurement_temperature 303(2)
_cell_measurement_theta_max 54.551
_cell_measurement_theta_min 3.522
_cell_volume 1000.53(5)
_computing_cell_refinement 'SAINT v8.37A (Bruker, 2015)'
_computing_data_reduction 'SAINT v8.37A (Bruker, 2015)'
_computing_molecular_graphics 'Olex2 (Dolomanov et al., 2009)'
_computing_publication_material 'Olex2 (Dolomanov et al., 2009)'
_computing_structure_refinement 'ShelXL (Sheldrick, 2015)'
_computing_structure_solution 'ShelXT (Sheldrick, 2015)'
_diffrn_ambient_temperature 303.06
_diffrn_measured_fraction_theta_full 0.999
_diffrn_measured_fraction_theta_max 0.998
_diffrn_measurement_device_type 'Bruker D8 Venture'
_diffrn_measurement_method '\f and \w scans'
_diffrn_radiation_type GaK\a
_diffrn_radiation_wavelength 1.34139
_diffrn_reflns_av_R_equivalents 0.0508
_diffrn_reflns_av_unetI/netI 0.0479
_diffrn_reflns_Laue_measured_fraction_full 0.999
_diffrn_reflns_Laue_measured_fraction_max 0.998
_diffrn_reflns_limit_h_max 12
_diffrn_reflns_limit_h_min -12
_diffrn_reflns_limit_k_max 12
_diffrn_reflns_limit_k_min -12
_diffrn_reflns_limit_l_max 14
_diffrn_reflns_limit_l_min -14
_diffrn_reflns_number 24850
_diffrn_reflns_point_group_measured_fraction_full 0.983
_diffrn_reflns_point_group_measured_fraction_max 0.980
_diffrn_reflns_theta_full 53.594
_diffrn_reflns_theta_max 54.906
_diffrn_reflns_theta_min 3.521
_diffrn_standards_number 0
_exptl_absorpt_coefficient_mu 2.145
_exptl_absorpt_correction_T_max 0.7508
_exptl_absorpt_correction_T_min 0.5189
_exptl_absorpt_correction_type multi-scan
_exptl_absorpt_process_details
'SADABS-2016/2 (Bruker,2016/2) was used for absorption correction. wR2(int) was 0.1412 before and 0.0829 after correction. The Ratio of minimum to maximum transmission is 0.6911. The \l/2 correction factor is Not present.'
_exptl_crystal_colour colourless
_exptl_crystal_density_diffrn 1.488
_exptl_crystal_description prism
_exptl_crystal_F_000 452
_exptl_crystal_size_max 0.15
_exptl_crystal_size_mid 0.03
_exptl_crystal_size_min 0.02
_refine_diff_density_max 1.099
_refine_diff_density_min -0.607
_refine_diff_density_rms 0.060
_refine_ls_abs_structure_details
;
 Flack x determined using 2533 quotients [(I+)-(I-)]/[(I+)+(I-)]
 (Parsons, Flack and Wagner, Acta Cryst. B69 (2013) 249-259).
;
_refine_ls_abs_structure_Flack 0.063(12)
_refine_ls_extinction_method none
_refine_ls_goodness_of_fit_ref 1.036
_refine_ls_hydrogen_treatment constr
_refine_ls_matrix_type full
_refine_ls_number_parameters 505
_refine_ls_number_reflns 7453
_refine_ls_number_restraints 3
_refine_ls_restrained_S_all 1.036
_refine_ls_R_factor_all 0.0613
_refine_ls_R_factor_gt 0.0505
_refine_ls_shift/su_max 0.001
_refine_ls_shift/su_mean 0.000
_refine_ls_structure_factor_coef Fsqd
_refine_ls_weighting_details 'w=1/[\s^2^(Fo^2^)+(0.0769P)^2^+0.4120P] where P=(Fo^2^+2Fc^2^)/3'
_refine_ls_weighting_scheme calc
_refine_ls_wR_factor_gt 0.1315
_refine_ls_wR_factor_ref 0.1421
_reflns_Friedel_coverage 0.963
_reflns_Friedel_fraction_full 0.968
_reflns_Friedel_fraction_max 0.961
_reflns_number_gt 6292
_reflns_number_total 7453
_reflns_threshold_expression 'I > 2\s(I)'
_cod_data_source_file ja8b13052_si_003.cif
_cod_data_source_block mjr18029_0m
_cod_database_code 4127906
_shelx_shelxl_version_number 2016/6
_shelx_space_group_comment
;
The symmetry employed for this shelxl refinement is uniquely defined
by the following loop, which should always be used as a source of
symmetry information in preference to the above space-group names.
They are only intended as comments.
;
_shelx_estimated_absorpt_t_max 0.958
_shelx_estimated_absorpt_t_min 0.739
_olex2_refinement_description
;
1. Fixed Uiso
 At 1.2 times of:
  All C(H) groups, All C(H,H) groups, All N(H) groups
2.a Secondary CH2 refined with riding coordinates:
 C3(H3A,H3B), C25(H25A,H25B)
2.b Aromatic/amide H refined with riding coordinates:
 N1(H1), C6(H6), C7(H7), C9(H9), C10(H10), C12(H12), C13(H13), C14(H14),
 C15(H15), C16(H16), C18(H18), C19(H19), C20(H20), C21(H21), C22(H22), N2(H2),
 C28(H28), C29(H29), C31(H31), C32(H32), C34(H34), C35(H35), C36(H36), C37(H37),
  C38(H38), C40(H40), C41(H41), C42(H42), C43(H43), C44(H44)
;
_olex2_submission_special_instructions 'No special instructions were received'

loop_
_space_group_symop_operation_xyz
'x, y, z'

loop_
_atom_site_label
_atom_site_type_symbol
_atom_site_fract_x
_atom_site_fract_y
_atom_site_fract_z
_atom_site_U_iso_or_equiv
_atom_site_adp_type
_atom_site_occupancy
_atom_site_site_symmetry_order
_atom_site_calc_flag
_atom_site_refinement_flags_posn
Br1 Br -0.10602(11) 0.27023(12) 0.05660(9) 0.0947(4) Uani 1 1 d .
F1 F 0.8109(7) 0.9391(9) 0.2505(6) 0.111(2) Uani 1 1 d .
F2 F 0.6940(9) 1.0556(8) 0.2071(6) 0.115(2) Uani 1 1 d .
F3 F 0.5888(7) 0.8038(7) 0.1350(4) 0.0931(16) Uani 1 1 d .
O1 O 0.4797(7) 0.9522(6) 0.5382(4) 0.0680(14) Uani 1 1 d .
N1 N 0.4824(7) 0.7472(6) 0.5691(4) 0.0498(12) Uani 1 1 d .
H1 H 0.498618 0.668534 0.539862 0.060 Uiso 1 1 calc R
C1 C 0.5370(8) 0.7849(7) 0.3756(5) 0.0477(13) Uani 1 1 d .
C2 C 0.4988(8) 0.8376(7) 0.5038(5) 0.0464(13) Uani 1 1 d .
C3 C 0.6079(9) 0.9361(8) 0.3470(6) 0.0553(15) Uani 1 1 d .
H3A H 0.529647 0.966141 0.338303 0.066 Uiso 1 1 calc R
H3B H 0.687211 1.018975 0.417485 0.066 Uiso 1 1 calc R
C4 C 0.6756(10) 0.9315(10) 0.2356(8) 0.072(2) Uani 1 1 d .
C5 C 0.3808(7) 0.6576(7) 0.2925(5) 0.0458(13) Uani 1 1 d .
C6 C 0.2932(8) 0.6892(8) 0.2199(6) 0.0517(15) Uani 1 1 d .
H6 H 0.332433 0.790041 0.218539 0.062 Uiso 1 1 calc R
C7 C 0.1502(9) 0.5751(9) 0.1500(7) 0.0629(17) Uani 1 1 d .
H7 H 0.095213 0.598563 0.100818 0.076 Uiso 1 1 calc R
C8 C 0.0892(9) 0.4269(9) 0.1533(6) 0.0596(16) Uani 1 1 d .
C9 C 0.1706(10) 0.3917(8) 0.2258(7) 0.0659(18) Uani 1 1 d .
H9 H 0.128817 0.291422 0.228564 0.079 Uiso 1 1 calc R
C10 C 0.3144(8) 0.5061(8) 0.2944(6) 0.0547(15) Uani 1 1 d .
H10 H 0.368574 0.481515 0.343280 0.066 Uiso 1 1 calc R
C11 C 0.6530(8) 0.7261(8) 0.3794(6) 0.0531(15) Uani 1 1 d .
C12 C 0.6488(10) 0.6062(9) 0.2783(8) 0.071(2) Uani 1 1 d .
H12 H 0.569670 0.554716 0.209441 0.085 Uiso 1 1 calc R
C13 C 0.7649(14) 0.5641(12) 0.2815(11) 0.095(3) Uani 1 1 d .
H13 H 0.760643 0.483597 0.214416 0.114 Uiso 1 1 calc R
C14 C 0.8825(13) 0.6376(15) 0.3797(14) 0.099(3) Uani 1 1 d .
H14 H 0.957788 0.607708 0.380402 0.119 Uiso 1 1 calc R
C15 C 0.8892(11) 0.7586(14) 0.4796(11) 0.090(3) Uani 1 1 d .
H15 H 0.969801 0.810514 0.547377 0.108 Uiso 1 1 calc R
C16 C 0.7769(9) 0.8023(10) 0.4786(8) 0.0668(18) Uani 1 1 d .
H16 H 0.783968 0.884462 0.545720 0.080 Uiso 1 1 calc R
C17 C 0.4398(7) 0.7731(7) 0.6838(5) 0.0424(12) Uani 1 1 d .
C18 C 0.5376(9) 0.9003(8) 0.7861(6) 0.0617(17) Uani 1 1 d .
H18 H 0.629781 0.975898 0.779773 0.074 Uiso 1 1 calc R
C19 C 0.4982(12) 0.9154(10) 0.8987(7) 0.076(2) Uani 1 1 d .
H19 H 0.566408 0.999593 0.968265 0.092 Uiso 1 1 calc R
C20 C 0.3641(10) 0.8115(10) 0.9095(7) 0.068(2) Uani 1 1 d .
H20 H 0.337262 0.825341 0.985110 0.082 Uiso 1 1 calc R
C21 C 0.2669(10) 0.6846(11) 0.8077(8) 0.081(2) Uani 1 1 d .
H21 H 0.174891 0.609713 0.814866 0.097 Uiso 1 1 calc R
C22 C 0.3033(8) 0.6663(9) 0.6952(7) 0.0673(19) Uani 1 1 d .
H22 H 0.234893 0.580881 0.626364 0.081 Uiso 1 1 calc R
Br2 Br 1.10592(10) 0.21820(10) 0.60150(10) 0.0966(4) Uani 1 1 d .
F4 F 0.9535(7) 0.6994(9) 0.8314(8) 0.149(3) Uani 1 1 d .
F5 F 0.7984(9) 0.6503(10) 0.9442(6) 0.135(3) Uani 1 1 d .
F6 F 0.8588(10) 0.8500(7) 0.8942(8) 0.159(4) Uani 1 1 d .
O2 O 0.4876(6) 0.4587(5) 0.5324(4) 0.0539(10) Uani 1 1 d .
N2 N 0.4429(6) 0.2137(5) 0.5044(4) 0.0443(11) Uani 1 1 d .
H2 H 0.452536 0.153938 0.538382 0.053 Uiso 1 1 calc R
C23 C 0.6129(7) 0.4271(7) 0.6975(5) 0.0447(12) Uani 1 1 d .
C24 C 0.5087(6) 0.3691(6) 0.5709(5) 0.0393(11) Uani 1 1 d .
C25 C 0.6998(8) 0.6094(7) 0.7378(6) 0.0570(16) Uani 1 1 d .
H25A H 0.742316 0.634259 0.670230 0.068 Uiso 1 1 calc R
H25B H 0.625625 0.646390 0.750256 0.068 Uiso 1 1 calc R
C26 C 0.8257(11) 0.7019(11) 0.8500(10) 0.090(3) Uani 1 1 d .
C27 C 0.7319(7) 0.3703(7) 0.6763(5) 0.0444(12) Uani 1 1 d .
C28 C 0.7951(7) 0.3748(8) 0.5748(6) 0.0514(14) Uani 1 1 d .
H28 H 0.761482 0.408236 0.519738 0.062 Uiso 1 1 calc R
C29 C 0.9065(8) 0.3311(8) 0.5526(7) 0.0604(17) Uani 1 1 d .
H29 H 0.948281 0.336207 0.484296 0.073 Uiso 1 1 calc R
C30 C 0.9541(7) 0.2804(8) 0.6328(7) 0.0591(17) Uani 1 1 d .
C31 C 0.8964(8) 0.2752(9) 0.7346(7) 0.0647(18) Uani 1 1 d .
H31 H 0.930942 0.241196 0.788711 0.078 Uiso 1 1 calc R
C32 C 0.7858(8) 0.3209(9) 0.7571(6) 0.0569(16) Uani 1 1 d .
H32 H 0.747264 0.318498 0.827061 0.068 Uiso 1 1 calc R
C33 C 0.5080(7) 0.3672(8) 0.7800(5) 0.0481(14) Uani 1 1 d .
C34 C 0.4436(8) 0.2113(8) 0.7706(6) 0.0550(15) Uani 1 1 d .
H34 H 0.474484 0.145356 0.719397 0.066 Uiso 1 1 calc R
C35 C 0.3350(10) 0.1512(11) 0.8351(8) 0.074(2) Uani 1 1 d .
H35 H 0.293514 0.046061 0.826110 0.089 Uiso 1 1 calc R
C36 C 0.2880(13) 0.2472(14) 0.9131(9) 0.089(3) Uani 1 1 d .
H36 H 0.215200 0.207918 0.956867 0.106 Uiso 1 1 calc R
C37 C 0.3517(13) 0.4019(14) 0.9241(8) 0.091(3) Uani 1 1 d .
H37 H 0.322225 0.467970 0.977053 0.109 Uiso 1 1 calc R
C38 C 0.4564(10) 0.4608(10) 0.8595(6) 0.069(2) Uani 1 1 d .
H38 H 0.495198 0.565497 0.868030 0.083 Uiso 1 1 calc R
C39 C 0.3584(7) 0.1426(6) 0.3812(5) 0.0427(12) Uani 1 1 d .
C40 C 0.4210(9) 0.1960(8) 0.2940(6) 0.0607(17) Uani 1 1 d .
H40 H 0.519075 0.280702 0.315921 0.073 Uiso 1 1 calc R
C41 C 0.3415(13) 0.1265(11) 0.1731(7) 0.082(3) Uani 1 1 d .
H41 H 0.384946 0.165183 0.114632 0.098 Uiso 1 1 calc R
C42 C 0.1987(13) 0.0007(11) 0.1414(8) 0.085(3) Uani 1 1 d .
H42 H 0.144938 -0.047573 0.060420 0.102 Uiso 1 1 calc R
C43 C 0.1342(9) -0.0548(11) 0.2273(9) 0.082(3) Uani 1 1 d .
H43 H 0.036666 -0.140636 0.204319 0.099 Uiso 1 1 calc R
C44 C 0.2124(8) 0.0151(8) 0.3485(7) 0.0611(17) Uani 1 1 d .
H44 H 0.167802 -0.022684 0.407009 0.073 Uiso 1 1 calc R

loop_
_atom_site_aniso_label
_atom_site_aniso_U_11
_atom_site_aniso_U_22
_atom_site_aniso_U_33
_atom_site_aniso_U_23
_atom_site_aniso_U_13
_atom_site_aniso_U_12
Br1 0.0727(6) 0.0907(7) 0.0819(6) 0.0250(5) 0.0086(4) 0.0127(5)
F1 0.079(3) 0.154(6) 0.134(5) 0.086(5) 0.050(3) 0.058(4)
F2 0.161(6) 0.105(4) 0.128(4) 0.086(4) 0.072(4) 0.071(4)
F3 0.110(4) 0.104(4) 0.062(3) 0.029(3) 0.039(3) 0.048(3)
O1 0.127(4) 0.053(3) 0.050(2) 0.019(2) 0.029(3) 0.065(3)
N1 0.076(4) 0.042(3) 0.045(3) 0.017(2) 0.021(2) 0.038(3)
C1 0.064(4) 0.034(3) 0.046(3) 0.012(2) 0.016(3) 0.026(3)
C2 0.064(4) 0.036(3) 0.042(3) 0.012(2) 0.014(3) 0.028(3)
C3 0.070(4) 0.040(3) 0.054(3) 0.020(3) 0.016(3) 0.022(3)
C4 0.080(5) 0.069(5) 0.080(5) 0.044(4) 0.033(4) 0.033(4)
C5 0.060(4) 0.038(3) 0.039(3) 0.009(2) 0.013(3) 0.027(3)
C6 0.061(4) 0.050(4) 0.054(4) 0.020(3) 0.018(3) 0.034(3)
C7 0.072(4) 0.070(5) 0.058(4) 0.027(4) 0.018(3) 0.040(4)
C8 0.063(4) 0.060(4) 0.048(3) 0.012(3) 0.016(3) 0.028(3)
C9 0.085(5) 0.045(4) 0.060(4) 0.017(3) 0.022(4) 0.026(4)
C10 0.069(4) 0.039(3) 0.051(3) 0.013(3) 0.010(3) 0.025(3)
C11 0.059(4) 0.047(4) 0.064(4) 0.026(3) 0.027(3) 0.029(3)
C12 0.081(5) 0.057(4) 0.088(5) 0.024(4) 0.037(4) 0.042(4)
C13 0.104(8) 0.080(6) 0.134(9) 0.045(6) 0.073(7) 0.062(6)
C14 0.083(7) 0.110(8) 0.157(11) 0.079(8) 0.063(7) 0.065(7)
C15 0.065(5) 0.112(8) 0.122(8) 0.079(7) 0.036(5) 0.041(5)
C16 0.062(4) 0.065(5) 0.082(5) 0.039(4) 0.025(4) 0.028(4)
C17 0.055(3) 0.038(3) 0.043(3) 0.016(2) 0.015(2) 0.028(3)
C18 0.068(4) 0.046(4) 0.051(4) 0.011(3) 0.011(3) 0.016(3)
C19 0.098(6) 0.064(5) 0.049(4) 0.008(3) 0.014(4) 0.033(5)
C20 0.095(6) 0.066(5) 0.052(4) 0.022(3) 0.028(4) 0.045(5)
C21 0.072(5) 0.074(5) 0.091(6) 0.033(5) 0.046(5) 0.025(4)
C22 0.055(4) 0.057(4) 0.063(4) 0.008(3) 0.013(3) 0.014(3)
Br2 0.0568(4) 0.0796(6) 0.1416(9) 0.0073(6) 0.0198(5) 0.0452(4)
F4 0.073(4) 0.113(5) 0.177(7) -0.039(5) -0.034(4) 0.043(4)
F5 0.125(5) 0.140(6) 0.080(4) 0.009(4) -0.034(4) 0.042(5)
F6 0.152(6) 0.060(3) 0.172(7) -0.057(4) -0.078(5) 0.051(4)
O2 0.078(3) 0.039(2) 0.051(2) 0.0124(18) 0.002(2) 0.038(2)
N2 0.057(3) 0.032(2) 0.040(2) 0.0097(19) 0.002(2) 0.021(2)
C23 0.055(3) 0.038(3) 0.040(3) 0.004(2) 0.004(2) 0.029(3)
C24 0.045(3) 0.035(3) 0.038(3) 0.008(2) 0.006(2) 0.024(2)
C25 0.062(4) 0.033(3) 0.060(4) -0.001(3) -0.003(3) 0.024(3)
C26 0.077(6) 0.057(5) 0.093(7) -0.019(5) -0.018(5) 0.031(4)
C27 0.046(3) 0.041(3) 0.043(3) 0.005(2) 0.006(2) 0.025(3)
C28 0.046(3) 0.050(4) 0.050(3) 0.010(3) 0.009(3) 0.022(3)
C29 0.049(3) 0.053(4) 0.060(4) 0.004(3) 0.014(3) 0.019(3)
C30 0.039(3) 0.048(4) 0.074(4) 0.007(3) 0.006(3) 0.020(3)
C31 0.058(4) 0.062(4) 0.076(5) 0.021(4) 0.004(3) 0.035(4)
C32 0.065(4) 0.067(4) 0.051(3) 0.020(3) 0.011(3) 0.043(4)
C33 0.057(3) 0.054(4) 0.036(3) 0.004(2) 0.004(2) 0.038(3)
C34 0.076(4) 0.065(4) 0.047(3) 0.025(3) 0.027(3) 0.048(4)
C35 0.089(5) 0.092(6) 0.074(5) 0.046(4) 0.038(4) 0.059(5)
C36 0.115(8) 0.126(9) 0.077(5) 0.055(6) 0.061(5) 0.086(7)
C37 0.111(7) 0.118(8) 0.074(5) 0.023(5) 0.041(5) 0.087(7)
C38 0.091(5) 0.077(5) 0.053(4) 0.008(3) 0.022(4) 0.062(5)
C39 0.048(3) 0.036(3) 0.041(3) 0.004(2) 0.002(2) 0.026(2)
C40 0.071(4) 0.052(4) 0.047(3) 0.013(3) 0.010(3) 0.022(3)
C41 0.128(8) 0.077(6) 0.040(4) 0.013(4) 0.010(4) 0.056(6)
C42 0.103(7) 0.074(5) 0.059(5) -0.015(4) -0.024(5) 0.057(5)
C43 0.052(4) 0.064(5) 0.091(6) -0.015(4) -0.011(4) 0.026(4)
C44 0.050(4) 0.044(3) 0.074(4) 0.003(3) 0.015(3) 0.021(3)

loop_
_atom_type_symbol
_atom_type_description
_atom_type_scat_dispersion_real
_atom_type_scat_dispersion_imag
_atom_type_scat_source
C C 0.0150 0.0070 'International Tables Vol C Tables 4.2.6.8 and 6.1.1.4'
H H 0.0000 0.0000 'International Tables Vol C Tables 4.2.6.8 and 6.1.1.4'
Br Br -0.9500 1.0410 'International Tables Vol C Tables 4.2.6.8 and 6.1.1.4'
F F 0.0600 0.0410 'International Tables Vol C Tables 4.2.6.8 and 6.1.1.4'
N N 0.0250 0.0140 'International Tables Vol C Tables 4.2.6.8 and 6.1.1.4'
O O 0.0410 0.0250 'International Tables Vol C Tables 4.2.6.8 and 6.1.1.4'

loop_
_geom_angle_atom_site_label_1
_geom_angle_atom_site_label_2
_geom_angle_atom_site_label_3
_geom_angle
C2 N1 H1 118.0
C2 N1 C17 124.0(5)
C17 N1 H1 118.0
C3 C1 C2 103.9(5)
C5 C1 C2 103.4(5)
C5 C1 C3 114.3(5)
C11 C1 C2 112.0(5)
C11 C1 C3 109.4(6)
C11 C1 C5 113.4(5)
O1 C2 N1 122.7(5)
O1 C2 C1 120.6(5)
N1 C2 C1 116.7(5)
C1 C3 H3A 107.9
C1 C3 H3B 107.9
H3A C3 H3B 107.2
C4 C3 C1 117.8(6)
C4 C3 H3A 107.9
C4 C3 H3B 107.9
F1 C4 F2 106.8(7)
F1 C4 F3 106.1(8)
F1 C4 C3 114.0(7)
F2 C4 C3 109.0(7)
F3 C4 F2 105.9(7)
F3 C4 C3 114.5(7)
C6 C5 C1 122.5(5)
C10 C5 C1 120.5(5)
C10 C5 C6 116.7(6)
C5 C6 H6 119.1
C7 C6 C5 121.8(6)
C7 C6 H6 119.1
C6 C7 H7 120.1
C8 C7 C6 119.9(7)
C8 C7 H7 120.1
C7 C8 Br1 119.8(6)
C7 C8 C9 120.2(7)
C9 C8 Br1 120.0(6)
C8 C9 H9 120.2
C8 C9 C10 119.6(7)
C10 C9 H9 120.2
C5 C10 H10 119.1
C9 C10 C5 121.9(6)
C9 C10 H10 119.1
C12 C11 C1 121.4(7)
C16 C11 C1 120.7(6)
C16 C11 C12 117.5(7)
C11 C12 H12 120.1
C11 C12 C13 119.7(9)
C13 C12 H12 120.1
C12 C13 H13 119.1
C14 C13 C12 121.7(9)
C14 C13 H13 119.1
C13 C14 H14 120.5
C13 C14 C15 119.0(9)
C15 C14 H14 120.5
C14 C15 H15 119.8
C16 C15 C14 120.4(10)
C16 C15 H15 119.8
C11 C16 H16 119.2
C15 C16 C11 121.6(9)
C15 C16 H16 119.2
C18 C17 N1 120.9(6)
C22 C17 N1 120.1(6)
C22 C17 C18 118.9(6)
C17 C18 H18 120.2
C17 C18 C19 119.6(7)
C19 C18 H18 120.2
C18 C19 H19 119.3
C20 C19 C18 121.3(8)
C20 C19 H19 119.3
C19 C20 H20 120.5
C19 C20 C21 119.1(7)
C21 C20 H20 120.5
C20 C21 H21 119.6
C20 C21 C22 120.8(8)
C22 C21 H21 119.6
C17 C22 C21 120.2(7)
C17 C22 H22 119.9
C21 C22 H22 119.9
C24 N2 H2 118.0
C24 N2 C39 124.0(4)
C39 N2 H2 118.0
C24 C23 C25 104.4(5)
C27 C23 C24 107.5(4)
C27 C23 C25 107.1(5)
C33 C23 C24 106.6(5)
C33 C23 C25 114.3(5)
C33 C23 C27 116.2(5)
O2 C24 N2 121.4(5)
O2 C24 C23 122.3(5)
N2 C24 C23 116.3(5)
C23 C25 H25A 107.8
C23 C25 H25B 107.8
H25A C25 H25B 107.1
C26 C25 C23 118.1(7)
C26 C25 H25A 107.8
C26 C25 H25B 107.8
F4 C26 F5 102.5(9)
F4 C26 C25 113.4(8)
F5 C26 C25 115.3(9)
F6 C26 F4 106.9(9)
F6 C26 F5 106.0(9)
F6 C26 C25 111.8(8)
C28 C27 C23 119.0(5)
C28 C27 C32 117.4(6)
C32 C27 C23 123.5(5)
C27 C28 H28 119.0
C29 C28 C27 122.1(6)
C29 C28 H28 119.0
C28 C29 H29 120.7
C30 C29 C28 118.7(7)
C30 C29 H29 120.7
C29 C30 Br2 118.7(6)
C31 C30 Br2 119.9(6)
C31 C30 C29 121.4(6)
C30 C31 H31 120.2
C30 C31 C32 119.6(7)
C32 C31 H31 120.2
C27 C32 H32 119.6
C31 C32 C27 120.8(7)
C31 C32 H32 119.6
C34 C33 C23 121.6(5)
C34 C33 C38 116.0(7)
C38 C33 C23 122.0(6)
C33 C34 H34 118.9
C35 C34 C33 122.1(6)
C35 C34 H34 118.9
C34 C35 H35 119.9
C34 C35 C36 120.2(9)
C36 C35 H35 119.9
C35 C36 H36 120.8
C37 C36 C35 118.3(8)
C37 C36 H36 120.8
C36 C37 H37 119.2
C38 C37 C36 121.7(7)
C38 C37 H37 119.2
C33 C38 H38 119.2
C37 C38 C33 121.7(8)
C37 C38 H38 119.2
C40 C39 N2 120.4(6)
C40 C39 C44 119.4(6)
C44 C39 N2 120.1(6)
C39 C40 H40 119.3
C39 C40 C41 121.3(8)
C41 C40 H40 119.3
C40 C41 H41 120.5
C42 C41 C40 119.0(9)
C42 C41 H41 120.5
C41 C42 H42 119.7
C43 C42 C41 120.6(7)
C43 C42 H42 119.7
C42 C43 H43 119.6
C42 C43 C44 120.7(8)
C44 C43 H43 119.6
C39 C44 H44 120.5
C43 C44 C39 119.0(8)
C43 C44 H44 120.5

loop_
_geom_bond_atom_site_label_1
_geom_bond_atom_site_label_2
_geom_bond_distance
Br1 C8 1.887(7)
F1 C4 1.321(10)
F2 C4 1.345(10)
F3 C4 1.341(11)
O1 C2 1.216(7)
N1 H1 0.8600
N1 C2 1.335(8)
N1 C17 1.418(7)
C1 C2 1.566(8)
C1 C3 1.541(9)
C1 C5 1.534(9)
C1 C11 1.529(9)
C3 H3A 0.9700
C3 H3B 0.9700
C3 C4 1.504(11)
C5 C6 1.396(9)
C5 C10 1.394(9)
C6 H6 0.9300
C6 C7 1.378(11)
C7 H7 0.9300
C7 C8 1.371(11)
C8 C9 1.378(11)
C9 H9 0.9300
C9 C10 1.380(11)
C10 H10 0.9300
C11 C12 1.401(10)
C11 C16 1.396(11)
C12 H12 0.9300
C12 C13 1.410(13)
C13 H13 0.9300
C13 C14 1.353(17)
C14 H14 0.9300
C14 C15 1.390(17)
C15 H15 0.9300
C15 C16 1.381(13)
C16 H16 0.9300
C17 C18 1.374(9)
C17 C22 1.366(10)
C18 H18 0.9300
C18 C19 1.385(11)
C19 H19 0.9300
C19 C20 1.336(13)
C20 H20 0.9300
C20 C21 1.368(13)
C21 H21 0.9300
C21 C22 1.370(11)
C22 H22 0.9300
Br2 C30 1.901(7)
F4 C26 1.320(12)
F5 C26 1.357(14)
F6 C26 1.310(11)
O2 C24 1.225(7)
N2 H2 0.8600
N2 C24 1.348(7)
N2 C39 1.424(7)
C23 C24 1.553(7)
C23 C25 1.556(8)
C23 C27 1.540(7)
C23 C33 1.524(9)
C25 H25A 0.9700
C25 H25B 0.9700
C25 C26 1.495(11)
C27 C28 1.384(9)
C27 C32 1.388(9)
C28 H28 0.9300
C28 C29 1.381(9)
C29 H29 0.9300
C29 C30 1.363(11)
C30 C31 1.361(11)
C31 H31 0.9300
C31 C32 1.387(10)
C32 H32 0.9300
C33 C34 1.391(10)
C33 C38 1.409(8)
C34 H34 0.9300
C34 C35 1.384(11)
C35 H35 0.9300
C35 C36 1.385(12)
C36 H36 0.9300
C36 C37 1.375(15)
C37 H37 0.9300
C37 C38 1.358(14)
C38 H38 0.9300
C39 C40 1.360(9)
C39 C44 1.389(9)
C40 H40 0.9300
C40 C41 1.387(10)
C41 H41 0.9300
C41 C42 1.364(15)
C42 H42 0.9300
C42 C43 1.362(15)
C43 H43 0.9300
C43 C44 1.386(12)
C44 H44 0.9300
